data_4077190
loop_
_publ_author_name
'Le Magu\`eres, P.'
'Lindeman, S. V.'
'Kochi, J. K.'

_publ_section_title
;
 Electron Redistribution of Aromatic Ligands in (Arene)Cr(CO)3Complexes.
 Structural (Bond-Length) Changes as Quantitative Measures
;
_journal_issue 1
_journal_name_full Organometallics
_journal_page_first 115
_journal_paper_doi 10.1021/om000658l
_journal_volume 20
_journal_year 2001
_chemical_compound_source 'chemical synthesis'
_chemical_formula_sum 'C19 H18 Cr O3'
_chemical_formula_weight 346.33
_chemical_name_systematic
; 
 \h^6^-1,2,3,4,5,6,7,8-Octahydro-1,4:5,8-dimethanoanthracene-
 chromium(0)tricarbonyl 
;
_space_group_IT_number 14
_symmetry_cell_setting monoclinic
_symmetry_space_group_name_Hall '-P 2ybc'
_symmetry_space_group_name_H-M 'P 1 21/c 1'
_atom_sites_solution_hydrogens geom
_atom_sites_solution_primary direct
_atom_sites_solution_secondary difmap
_audit_creation_method SHELXL
_cell_angle_alpha 90.00
_cell_angle_beta 104.85(1)
_cell_angle_gamma 90.00
_cell_formula_units_Z 4
_cell_length_a 9.8790(3)
_cell_length_b 12.7753(4)
_cell_length_c 12.5201(4)
_cell_measurement_reflns_used 486
_cell_measurement_temperature 123(2)
_cell_measurement_theta_max 32
_cell_measurement_theta_min 3
_cell_volume 1527.35(11)
_computing_cell_refinement 'SAINT V4.050 (Siemens, 1989-95)'
_computing_data_collection 'SMART V4.050 (Siemens, 1989-95)'
_computing_data_reduction 'SAINT V4.050 (Siemens, 1989-95)'
_computing_molecular_graphics 'XP V5.06 (Siemens, 1996)'
_computing_publication_material 'SHELXL-93 & XCIF V5.05 (Siemens, 1996)'
_computing_structure_refinement 'SHELXL-93 (Sheldrick, 1993)'
_computing_structure_solution 'SHELXS-86 (Sheldrick, 1990)'
_diffrn_ambient_temperature 123(2)
_diffrn_measurement_device 'Siemens SMART'
_diffrn_measurement_method
;
\w-scan, frame range 0.3 deg, hemisphere
;
_diffrn_radiation_monochromator graphite
_diffrn_radiation_source 'normal-focus sealed tube'
_diffrn_radiation_type MoK\a
_diffrn_radiation_wavelength 0.71073
_diffrn_reflns_av_R_equivalents 0.0881
_diffrn_reflns_av_sigmaI/netI 0.1150
_diffrn_reflns_limit_h_max 15
_diffrn_reflns_limit_h_min -15
_diffrn_reflns_limit_k_max 20
_diffrn_reflns_limit_k_min 0
_diffrn_reflns_limit_l_max 20
_diffrn_reflns_limit_l_min 0
_diffrn_reflns_number 18781
_diffrn_reflns_theta_max 35.97
_diffrn_reflns_theta_min 2.13
_diffrn_standards_decay_% 0.5
_diffrn_standards_number 444
_exptl_absorpt_coefficient_mu 0.761
_exptl_absorpt_correction_T_max 0.826
_exptl_absorpt_correction_T_min 0.548
_exptl_absorpt_correction_type 'Semi-empirical (SADABS procedure)'
_exptl_crystal_colour yellow
_exptl_crystal_density_diffrn 1.506
_exptl_crystal_density_method none
_exptl_crystal_description prism
_exptl_crystal_F_000 720
_exptl_crystal_size_max 0.3
_exptl_crystal_size_mid 0.15
_exptl_crystal_size_min 0.12
_refine_diff_density_max 0.945
_refine_diff_density_min -2.044
_refine_diff_density_rms 0.136
_refine_ls_extinction_method none
_refine_ls_goodness_of_fit_all 1.021
_refine_ls_goodness_of_fit_obs 1.082
_refine_ls_hydrogen_treatment refall
_refine_ls_matrix_type full
_refine_ls_number_parameters 280
_refine_ls_number_reflns 6710
_refine_ls_number_restraints 0
_refine_ls_restrained_S_all 1.032
_refine_ls_restrained_S_obs 1.082
_refine_ls_R_factor_all 0.1509
_refine_ls_R_factor_obs 0.0759
_refine_ls_shift/esd_max -0.018
_refine_ls_shift/esd_mean 0.001
_refine_ls_structure_factor_coef Fsqd
_refine_ls_weighting_details 'w=1/[\s^2^(Fo^2^)+(0.0908P)^2^+1.0567P] where P=(Fo^2^+2Fc^2^)/3'
_refine_ls_weighting_scheme calc
_refine_ls_wR_factor_all 0.2002
_refine_ls_wR_factor_obs 0.1589
_reflns_number_observed 3904
_reflns_number_total 6717
_reflns_observed_criterion >2sigma(I)
_cod_data_source_file om000658l.cif
_cod_data_source_block DMA-Cr(CO)3
_cod_depositor_comments
;
The following automatic conversions were performed:

'_refine_ls_weighting_scheme' value 'calc
w=1/[\s^2^(Fo^2^)+(0.0908P)^2^+1.0567P] where P=(Fo^2^+2Fc^2^)/3' was
changed to 'calc'. New tag '_refine_ls_weighting_details' was
created. The value of the new tag was set to
'w=1/[\s^2^(Fo^2^)+(0.0908P)^2^+1.0567P] where P=(Fo^2^+2Fc^2^)/3'.

Automatic conversion script
Id: cif_fix_values 3143 2015-03-26 13:38:13Z robertas 
;
_cod_original_cell_volume 1527.34(8)
_cod_original_sg_symbol_H-M P2(1)/c
_cod_database_code 4077190

loop_
_symmetry_equiv_pos_as_xyz
'x, y, z'
'-x, y+1/2, -z+1/2'
'-x, -y, -z'
'x, -y-1/2, z-1/2'

loop_
_atom_site_aniso_label
_atom_site_aniso_U_11
_atom_site_aniso_U_22
_atom_site_aniso_U_33
_atom_site_aniso_U_23
_atom_site_aniso_U_13
_atom_site_aniso_U_12
Cr1 0.0085(2) 0.0198(2) 0.0152(2) -0.0002(2) 0.00599(14) 0.0006(2)
C1 0.0210(14) 0.030(2) 0.0228(14) 0.0000(12) 0.0100(12) 0.0016(12)
O1 0.052(2) 0.039(2) 0.0355(14) -0.0121(12) 0.0223(13) 0.0038(13)
O2 0.0184(11) 0.0297(14) 0.053(2) 0.0065(12) -0.0032(11) 0.0016(10)
C2 0.0161(13) 0.022(2) 0.031(2) -0.0009(13) 0.0065(12) -0.0017(11)
O3 0.0251(11) 0.0273(12) 0.0293(12) 0.0000(10) 0.0167(9) -0.0036(9)
C3 0.0156(12) 0.0210(14) 0.0203(13) -0.0017(11) 0.0077(10) 0.0010(10)
C4 0.0121(10) 0.0185(12) 0.0162(11) -0.0017(10) 0.0044(9) 0.0022(10)
C5 0.0101(10) 0.0190(14) 0.0158(11) -0.0006(10) 0.0044(9) 0.0027(9)
C6 0.0143(11) 0.0191(14) 0.0143(12) -0.0020(10) 0.0049(9) 0.0013(10)
C7 0.0125(11) 0.0191(13) 0.0196(13) -0.0003(11) 0.0053(10) -0.0017(10)
C8 0.0116(11) 0.0208(14) 0.0213(13) 0.0041(11) 0.0068(10) 0.0000(10)
C9 0.0118(11) 0.028(2) 0.0149(12) 0.0022(10) 0.0066(9) 0.0010(10)
C10 0.0123(11) 0.029(2) 0.0157(12) -0.0043(11) 0.0031(10) -0.0008(11)
C11 0.0128(12) 0.037(2) 0.0199(14) 0.0039(12) 0.0060(11) 0.0031(12)
C12 0.0108(11) 0.031(2) 0.0228(14) 0.0007(12) 0.0054(10) 0.0037(11)
C13 0.0112(11) 0.027(2) 0.0214(13) 0.0012(11) 0.0080(10) 0.0000(10)
C14 0.0133(11) 0.025(2) 0.0258(14) -0.0022(12) 0.0059(11) -0.0026(11)
C15 0.0134(11) 0.0233(15) 0.0206(13) -0.0007(11) 0.0044(10) -0.0020(10)
C16 0.0111(11) 0.028(2) 0.0264(15) 0.0010(13) 0.0027(11) 0.0019(11)
C17 0.0104(11) 0.028(2) 0.034(2) -0.0051(13) 0.0086(11) 0.0010(11)
C18 0.0144(12) 0.029(2) 0.028(2) 0.0016(13) 0.0089(11) -0.0023(11)
C19 0.0148(12) 0.025(2) 0.028(2) 0.0019(12) 0.0086(11) -0.0032(11)

loop_
_atom_site_label
_atom_site_type_symbol
_atom_site_fract_x
_atom_site_fract_y
_atom_site_fract_z
_atom_site_U_iso_or_equiv
_atom_site_thermal_displace_type
_atom_site_occupancy
_atom_site_calc_flag
Cr1 Cr 0.66767(4) 0.20655(4) 0.74201(4) 0.01393(12) Uani 1 d
C1 C 0.6757(3) 0.0965(3) 0.6504(3) 0.0237(6) Uani 1 d
O1 O 0.6780(3) 0.0247(2) 0.5934(2) 0.0400(7) Uani 1 d
O2 O 0.9219(3) 0.1097(2) 0.8933(2) 0.0359(6) Uani 1 d
C2 C 0.8270(3) 0.1520(3) 0.8349(3) 0.0230(6) Uani 1 d
O3 O 0.5045(2) 0.0679(2) 0.8556(2) 0.0254(5) Uani 1 d
C3 C 0.5690(3) 0.1221(2) 0.8127(2) 0.0184(5) Uani 1 d
C4 C 0.5193(3) 0.2943(2) 0.6078(2) 0.0155(5) Uani 1 d
C5 C 0.4808(3) 0.3089(2) 0.7080(2) 0.0148(5) Uani 1 d
C6 C 0.5766(3) 0.3520(2) 0.8019(2) 0.0157(5) Uani 1 d
C7 C 0.7090(3) 0.3788(2) 0.7911(2) 0.0168(5) Uani 1 d
C8 C 0.7485(3) 0.3623(2) 0.6909(2) 0.0174(5) Uani 1 d
C9 C 0.6548(3) 0.3186(2) 0.5985(2) 0.0177(6) Uani 1 d
C10 C 0.3871(3) 0.2607(3) 0.5240(2) 0.0192(6) Uani 1 d
C11 C 0.2905(3) 0.3584(3) 0.5038(3) 0.0229(6) Uani 1 d
C12 C 0.2468(3) 0.3703(3) 0.6144(3) 0.0215(6) Uani 1 d
C13 C 0.3267(3) 0.2797(2) 0.6856(2) 0.0191(6) Uani 1 d
C14 C 0.3149(3) 0.1944(3) 0.5963(3) 0.0212(6) Uani 1 d
C15 C 0.8259(3) 0.4417(2) 0.8658(2) 0.0191(6) Uani 1 d
C16 C 0.9603(3) 0.3746(3) 0.9028(3) 0.0222(6) Uani 1 d
C17 C 1.0026(3) 0.3549(3) 0.7931(3) 0.0236(6) Uani 1 d
C18 C 0.8899(3) 0.4156(3) 0.7057(3) 0.0229(6) Uani 1 d
C19 C 0.8657(3) 0.5105(3) 0.7763(3) 0.0222(6) Uani 1 d
H6A H 0.5535(40) 0.3595(30) 0.8673(31) 0.024(10) Uiso 1 d
H9A H 0.6808(40) 0.3046(26) 0.5299(30) 0.020(9) Uiso 1 d
H10A H 0.3977(37) 0.2249(26) 0.4625(28) 0.014(8) Uiso 1 d
H11A H 0.2117(37) 0.3386(27) 0.4371(27) 0.014(8) Uiso 1 d
H11B H 0.3330(44) 0.4199(32) 0.4876(32) 0.033(11) Uiso 1 d
H12A H 0.2762(41) 0.4436(30) 0.6552(30) 0.026(10) Uiso 1 d
H12B H 0.1464(46) 0.3557(33) 0.5999(32) 0.035(11) Uiso 1 d
H13A H 0.2942(38) 0.2549(30) 0.7545(27) 0.018(9) Uiso 1 d
H14A H 0.3663(36) 0.1264(26) 0.6251(26) 0.012(8) Uiso 1 d
H14B H 0.2171(40) 0.1817(27) 0.5545(29) 0.019(9) Uiso 1 d
H15A H 0.7973(45) 0.4775(33) 0.9296(33) 0.037(11) Uiso 1 d
H16A H 0.9430(39) 0.3108(27) 0.9426(29) 0.017(9) Uiso 1 d
H16B H 1.0357(39) 0.4216(29) 0.9578(28) 0.021(9) Uiso 1 d
H17A H 1.1022(43) 0.3890(31) 0.8009(31) 0.032(11) Uiso 1 d
H17B H 1.0067(50) 0.2791(36) 0.7758(37) 0.044(13) Uiso 1 d
H18A H 0.9179(38) 0.4424(28) 0.6388(29) 0.020(9) Uiso 1 d
H19A H 0.9410(43) 0.5512(30) 0.8040(31) 0.027(10) Uiso 1 d
H19B H 0.7931(41) 0.5549(28) 0.7396(28) 0.021(9) Uiso 1 d

loop_
_atom_type_symbol
_atom_type_description
_atom_type_scat_dispersion_real
_atom_type_scat_dispersion_imag
_atom_type_scat_source
C C 0.0033 0.0016 'International Tables Vol C Tables 4.2.6.8 and 6.1.1.4'
H H 0.0000 0.0000 'International Tables Vol C Tables 4.2.6.8 and 6.1.1.4'
O O 0.0106 0.0060 'International Tables Vol C Tables 4.2.6.8 and 6.1.1.4'
Cr Cr 0.3209 0.6236 'International Tables Vol C Tables 4.2.6.8 and 6.1.1.4'

loop_
_geom_angle_atom_site_label_1
_geom_angle_atom_site_label_2
_geom_angle_atom_site_label_3
_geom_angle
C3 Cr1 C1 87.94(14)
C3 Cr1 C2 86.92(14)
C1 Cr1 C2 86.41(15)
C3 Cr1 C5 85.40(12)
C1 Cr1 C5 120.13(12)
C2 Cr1 C5 151.98(13)
C3 Cr1 C4 109.43(12)
C1 Cr1 C4 92.27(12)
C2 Cr1 C4 163.56(13)
C5 Cr1 C4 37.12(10)
C3 Cr1 C9 145.59(12)
C1 Cr1 C9 89.47(13)
C2 Cr1 C9 127.15(12)
C5 Cr1 C9 66.51(10)
C4 Cr1 C9 36.41(10)
C3 Cr1 C6 91.02(12)
C1 Cr1 C6 156.83(13)
C2 Cr1 C6 116.66(13)
C5 Cr1 C6 36.79(10)
C4 Cr1 C6 66.29(10)
C9 Cr1 C6 78.43(11)
C3 Cr1 C7 121.17(12)
C1 Cr1 C7 150.72(13)
C2 Cr1 C7 97.45(12)
C5 Cr1 C7 64.34(10)
C4 Cr1 C7 75.93(10)
C9 Cr1 C7 65.04(10)
C6 Cr1 C7 35.50(10)
C3 Cr1 C8 156.03(12)
C1 Cr1 C8 114.66(13)
C2 Cr1 C8 101.69(12)
C5 Cr1 C8 76.51(10)
C4 Cr1 C8 64.04(10)
C9 Cr1 C8 35.65(10)
C6 Cr1 C8 65.09(10)
C7 Cr1 C8 36.10(10)
O1 C1 Cr1 177.9(3)
O2 C2 Cr1 174.4(3)
O3 C3 Cr1 178.6(3)
C9 C4 C5 121.5(2)
C9 C4 C10 132.5(3)
C5 C4 C10 105.8(2)
C9 C4 Cr1 73.6(2)
C5 C4 Cr1 70.8(2)
C10 C4 Cr1 131.6(2)
C4 C5 C6 120.9(2)
C4 C5 C13 106.7(2)
C6 C5 C13 132.2(3)
C4 C5 Cr1 72.0(2)
C6 C5 Cr1 74.0(2)
C13 C5 Cr1 129.5(2)
C7 C6 C5 117.3(3)
C7 C6 Cr1 73.0(2)
C5 C6 Cr1 69.2(2)
C7 C6 H6A 121.4(24)
C5 C6 H6A 121.3(24)
Cr1 C6 H6A 126.4(24)
C6 C7 C8 121.8(3)
C6 C7 C15 131.0(3)
C8 C7 C15 106.5(2)
C6 C7 Cr1 71.5(2)
C8 C7 Cr1 72.1(2)
C15 C7 Cr1 136.8(2)
C9 C8 C7 121.0(2)
C9 C8 C18 132.2(3)
C7 C8 C18 106.1(2)
C9 C8 Cr1 71.4(2)
C7 C8 Cr1 71.8(2)
C18 C8 Cr1 136.7(2)
C8 C9 C4 117.5(3)
C8 C9 Cr1 73.0(2)
C4 C9 Cr1 70.0(2)
C8 C9 H9A 122.3(22)
C4 C9 H9A 120.3(22)
Cr1 C9 H9A 127.4(20)
C4 C10 C14 101.3(2)
C4 C10 C11 105.7(3)
C14 C10 C11 100.3(2)
C4 C10 H10A 117.2(22)
C14 C10 H10A 112.7(22)
C11 C10 H10A 117.3(21)
C10 C11 C12 103.5(2)
C10 C11 H11A 104.0(19)
C12 C11 H11A 115.2(20)
C10 C11 H11B 114.7(26)
C12 C11 H11B 110.6(25)
H11A C11 H11B 108.8(30)
C13 C12 C11 102.8(2)
C13 C12 H12A 110.1(19)
C11 C12 H12A 113.9(21)
C13 C12 H12B 107.9(25)
C11 C12 H12B 108.3(24)
H12A C12 H12B 113.1(33)
C5 C13 C14 101.2(2)
C5 C13 C12 105.1(2)
C14 C13 C12 100.3(2)
C5 C13 H13A 115.2(20)
C14 C13 H13A 113.7(21)
C12 C13 H13A 118.9(21)
C10 C14 C13 94.4(2)
C10 C14 H14A 114.2(19)
C13 C14 H14A 113.9(18)
C10 C14 H14B 108.5(21)
C13 C14 H14B 112.5(21)
H14A C14 H14B 112.1(28)
C7 C15 C16 110.5(3)
C7 C15 C19 98.6(2)
C16 C15 C19 100.0(2)
C7 C15 H15A 113.6(24)
C16 C15 H15A 113.7(23)
C19 C15 H15A 118.8(23)
C15 C16 C17 103.3(2)
C15 C16 H16A 111.1(22)
C17 C16 H16A 115.5(21)
C15 C16 H16B 106.6(20)
C17 C16 H16B 111.3(20)
H16A C16 H16B 108.7(28)
C18 C17 C16 103.6(2)
C18 C17 H17A 110.0(21)
C16 C17 H17A 107.8(21)
C18 C17 H17B 113.2(26)
C16 C17 H17B 112.6(27)
H17A C17 H17B 109.4(36)
C8 C18 C17 109.4(3)
C8 C18 C19 98.5(2)
C17 C18 C19 100.1(2)
C8 C18 H18A 119.3(20)
C17 C18 H18A 117.1(21)
C19 C18 H18A 108.8(21)
C15 C19 C18 94.1(2)
C15 C19 H19A 112.7(25)
C18 C19 H19A 115.9(25)
C15 C19 H19B 113.1(23)
C18 C19 H19B 113.7(22)
H19A C19 H19B 107.0(33)

loop_
_geom_bond_atom_site_label_1
_geom_bond_atom_site_label_2
_geom_bond_distance
Cr1 C3 1.828(3)
Cr1 C1 1.829(3)
Cr1 C2 1.838(3)
Cr1 C5 2.213(3)
Cr1 C4 2.229(3)
Cr1 C9 2.275(3)
Cr1 C6 2.274(3)
Cr1 C7 2.292(3)
Cr1 C8 2.296(3)
C1 O1 1.165(4)
O2 C2 1.164(4)
O3 C3 1.162(4)
C4 C9 1.408(4)
C4 C5 1.414(4)
C4 C10 1.513(4)
C5 C6 1.417(4)
C5 C13 1.522(4)
C6 C7 1.392(4)
C6 H6A 0.91(4)
C7 C8 1.422(4)
C7 C15 1.516(4)
C8 C9 1.399(4)
C8 C18 1.522(4)
C9 H9A 0.97(4)
C10 C14 1.542(4)
C10 C11 1.553(5)
C10 H10A 0.92(4)
C11 C12 1.560(4)
C11 H11A 1.02(3)
C11 H11B 0.94(4)
C12 C13 1.548(4)
C12 H12A 1.07(4)
C12 H12B 0.98(4)
C13 C14 1.543(4)
C13 H13A 1.04(4)
C14 H14A 1.02(3)
C14 H14B 0.99(4)
C15 C16 1.548(4)
C15 C19 1.552(4)
C15 H15A 1.02(4)
C16 C17 1.554(5)
C16 H16A 0.99(4)
C16 H16B 1.06(4)
C17 C18 1.553(5)
C17 H17A 1.06(4)
C17 H17B 1.00(5)
C18 C19 1.555(5)
C18 H18A 1.01(4)
C19 H19A 0.90(4)
C19 H19B 0.94(4)

loop_
_geom_torsion_atom_site_label_1
_geom_torsion_atom_site_label_2
_geom_torsion_atom_site_label_3
_geom_torsion_atom_site_label_4
_geom_torsion
C3 Cr1 C1 O1 8.1(82)
C2 Cr1 C1 O1 95.2(82)
C5 Cr1 C1 O1 -75.3(82)
C4 Cr1 C1 O1 -101.2(82)
C9 Cr1 C1 O1 -137.5(82)
C6 Cr1 C1 O1 -79.6(82)
C7 Cr1 C1 O1 -166.0(80)
C8 Cr1 C1 O1 -163.6(81)
C3 Cr1 C2 O2 34.2(31)
C1 Cr1 C2 O2 -53.9(31)
C5 Cr1 C2 O2 108.4(31)
C4 Cr1 C2 O2 -139.8(29)
C9 Cr1 C2 O2 -140.5(31)
C6 Cr1 C2 O2 123.8(31)
C7 Cr1 C2 O2 155.2(31)
C8 Cr1 C2 O2 -168.4(31)
C1 Cr1 C3 O3 -50.5(108)
C2 Cr1 C3 O3 -137.0(108)
C5 Cr1 C3 O3 70.0(108)
C4 Cr1 C3 O3 41.2(108)
C9 Cr1 C3 O3 35.6(109)
C6 Cr1 C3 O3 106.4(108)
C7 Cr1 C3 O3 126.2(108)
C8 Cr1 C3 O3 110.8(107)
C3 Cr1 C4 C9 -174.6(2)
C1 Cr1 C4 C9 -86.0(2)
C2 Cr1 C4 C9 -1.0(5)
C5 Cr1 C4 C9 132.7(2)
C9 Cr1 C4 C9 0.0
C6 Cr1 C4 C9 103.1(2)
C7 Cr1 C4 C9 66.8(2)
C8 Cr1 C4 C9 30.4(2)
C3 Cr1 C4 C5 52.6(2)
C1 Cr1 C4 C5 141.3(2)
C2 Cr1 C4 C5 -133.7(4)
C5 Cr1 C4 C5 0.000(2)
C9 Cr1 C4 C5 -132.7(2)
C6 Cr1 C4 C5 -29.6(2)
C7 Cr1 C4 C5 -65.9(2)
C8 Cr1 C4 C5 -102.3(2)
C3 Cr1 C4 C10 -41.8(3)
C1 Cr1 C4 C10 46.8(3)
C2 Cr1 C4 C10 131.8(4)
C5 Cr1 C4 C10 -94.5(3)
C9 Cr1 C4 C10 132.8(3)
C6 Cr1 C4 C10 -124.1(3)
C7 Cr1 C4 C10 -160.3(3)
C8 Cr1 C4 C10 163.2(3)
C9 C4 C5 C6 2.1(4)
C10 C4 C5 C6 -172.9(3)
Cr1 C4 C5 C6 57.9(2)
C9 C4 C5 C13 177.4(3)
C10 C4 C5 C13 2.3(3)
Cr1 C4 C5 C13 -126.9(2)
C9 C4 C5 Cr1 -55.7(3)
C10 C4 C5 Cr1 129.2(2)
Cr1 C4 C5 Cr1 0.0
C3 Cr1 C5 C4 -131.2(2)
C1 Cr1 C5 C4 -46.3(2)
C2 Cr1 C5 C4 154.2(3)
C4 Cr1 C5 C4 0.000(1)
C9 Cr1 C5 C4 28.4(2)
C6 Cr1 C5 C4 130.9(2)
C7 Cr1 C5 C4 100.8(2)
C8 Cr1 C5 C4 64.6(2)
C3 Cr1 C5 C6 97.9(2)
C1 Cr1 C5 C6 -177.2(2)
C2 Cr1 C5 C6 23.3(3)
C4 Cr1 C5 C6 -130.9(2)
C9 Cr1 C5 C6 -102.5(2)
C6 Cr1 C5 C6 0.000(1)
C7 Cr1 C5 C6 -30.0(2)
C8 Cr1 C5 C6 -66.3(2)
C3 Cr1 C5 C13 -34.1(3)
C1 Cr1 C5 C13 50.8(3)
C2 Cr1 C5 C13 -108.7(3)
C4 Cr1 C5 C13 97.1(3)
C9 Cr1 C5 C13 125.5(3)
C6 Cr1 C5 C13 -132.0(3)
C7 Cr1 C5 C13 -162.0(3)
C8 Cr1 C5 C13 161.7(3)
C4 C5 C6 C7 -0.2(4)
C13 C5 C6 C7 -174.0(3)
Cr1 C5 C6 C7 56.7(2)
C4 C5 C6 Cr1 -56.9(2)
C13 C5 C6 Cr1 129.3(3)
Cr1 C5 C6 Cr1 0.0
C3 Cr1 C6 C7 150.1(2)
C1 Cr1 C6 C7 -122.8(3)
C2 Cr1 C6 C7 63.0(2)
C5 Cr1 C6 C7 -129.0(2)
C4 Cr1 C6 C7 -99.1(2)
C9 Cr1 C6 C7 -62.9(2)
C7 Cr1 C6 C7 0.0
C8 Cr1 C6 C7 -28.0(2)
C3 Cr1 C6 C5 -80.9(2)
C1 Cr1 C6 C5 6.2(4)
C2 Cr1 C6 C5 -168.0(2)
C5 Cr1 C6 C5 0.000(1)
C4 Cr1 C6 C5 29.9(2)
C9 Cr1 C6 C5 66.1(2)
C7 Cr1 C6 C5 129.0(2)
C8 Cr1 C6 C5 101.0(2)
C5 C6 C7 C8 -0.9(4)
Cr1 C6 C7 C8 53.9(3)
C5 C6 C7 C15 168.4(3)
Cr1 C6 C7 C15 -136.7(3)
C5 C6 C7 Cr1 -54.9(2)
Cr1 C6 C7 Cr1 0.0
C3 Cr1 C7 C6 -35.7(2)
C1 Cr1 C7 C6 137.4(3)
C2 Cr1 C7 C6 -126.6(2)
C5 Cr1 C7 C6 31.1(2)
C4 Cr1 C7 C6 68.8(2)
C9 Cr1 C7 C6 105.8(2)
C6 Cr1 C7 C6 0.0
C8 Cr1 C7 C6 133.8(2)
C3 Cr1 C7 C8 -169.5(2)
C1 Cr1 C7 C8 3.7(3)
C2 Cr1 C7 C8 99.6(2)
C5 Cr1 C7 C8 -102.7(2)
C4 Cr1 C7 C8 -65.0(2)
C9 Cr1 C7 C8 -28.0(2)
C6 Cr1 C7 C8 -133.8(2)
C8 Cr1 C7 C8 0.000(1)
C3 Cr1 C7 C15 95.2(3)
C1 Cr1 C7 C15 -91.6(4)
C2 Cr1 C7 C15 4.3(3)
C5 Cr1 C7 C15 162.0(3)
C4 Cr1 C7 C15 -160.3(3)
C9 Cr1 C7 C15 -123.3(3)
C6 Cr1 C7 C15 130.9(4)
C8 Cr1 C7 C15 -95.3(3)
C6 C7 C8 C9 0.2(5)
C15 C7 C8 C9 -171.4(3)
Cr1 C7 C8 C9 53.9(3)
C6 C7 C8 C18 171.7(3)
C15 C7 C8 C18 0.1(3)
Cr1 C7 C8 C18 -134.6(2)
C6 C7 C8 Cr1 -53.7(3)
C15 C7 C8 Cr1 134.7(2)
Cr1 C7 C8 Cr1 0.0
C3 Cr1 C8 C9 -110.4(3)
C1 Cr1 C8 C9 48.9(2)
C2 Cr1 C8 C9 140.3(2)
C5 Cr1 C8 C9 -68.4(2)
C4 Cr1 C8 C9 -31.0(2)
C9 Cr1 C8 C9 0.0
C6 Cr1 C8 C9 -105.5(2)
C7 Cr1 C8 C9 -133.1(2)
C3 Cr1 C8 C7 22.7(4)
C1 Cr1 C8 C7 -178.0(2)
C2 Cr1 C8 C7 -86.6(2)
C5 Cr1 C8 C7 64.7(2)
C4 Cr1 C8 C7 102.1(2)
C9 Cr1 C8 C7 133.1(2)
C6 Cr1 C8 C7 27.5(2)
C7 Cr1 C8 C7 0.000(1)
C3 Cr1 C8 C18 117.1(4)
C1 Cr1 C8 C18 -83.6(3)
C2 Cr1 C8 C18 7.8(3)
C5 Cr1 C8 C18 159.1(3)
C4 Cr1 C8 C18 -163.5(3)
C9 Cr1 C8 C18 -132.5(4)
C6 Cr1 C8 C18 121.9(3)
C7 Cr1 C8 C18 94.4(3)
C7 C8 C9 C4 1.7(4)
C18 C8 C9 C4 -167.3(3)
Cr1 C8 C9 C4 55.8(2)
C7 C8 C9 Cr1 -54.1(3)
C18 C8 C9 Cr1 136.9(3)
Cr1 C8 C9 Cr1 0.0
C5 C4 C9 C8 -2.8(4)
C10 C4 C9 C8 170.7(3)
Cr1 C4 C9 C8 -57.3(2)
C5 C4 C9 Cr1 54.4(2)
C10 C4 C9 Cr1 -132.0(3)
Cr1 C4 C9 Cr1 0.0
C3 Cr1 C9 C8 137.6(2)
C1 Cr1 C9 C8 -136.8(2)
C2 Cr1 C9 C8 -51.7(2)
C5 Cr1 C9 C8 99.8(2)
C4 Cr1 C9 C8 128.7(3)
C6 Cr1 C9 C8 63.1(2)
C7 Cr1 C9 C8 28.3(2)
C8 Cr1 C9 C8 0.0
C3 Cr1 C9 C4 9.0(3)
C1 Cr1 C9 C4 94.5(2)
C2 Cr1 C9 C4 179.6(2)
C5 Cr1 C9 C4 -28.9(2)
C4 Cr1 C9 C4 0.0
C6 Cr1 C9 C4 -65.6(2)
C7 Cr1 C9 C4 -100.3(2)
C8 Cr1 C9 C4 -128.7(3)
C9 C4 C10 C14 150.7(3)
C5 C4 C10 C14 -35.0(3)
Cr1 C4 C10 C14 43.2(3)
C9 C4 C10 C11 -105.1(4)
C5 C4 C10 C11 69.1(3)
Cr1 C4 C10 C11 147.4(2)
C4 C10 C11 C12 -70.0(3)
C14 C10 C11 C12 34.9(3)
C10 C11 C12 C13 1.4(3)
C4 C5 C13 C14 31.2(3)
C6 C5 C13 C14 -154.3(3)
Cr1 C5 C13 C14 -49.0(3)
C4 C5 C13 C12 -72.8(3)
C6 C5 C13 C12 101.7(3)
Cr1 C5 C13 C12 -153.0(2)
C11 C12 C13 C5 67.4(3)
C11 C12 C13 C14 -37.2(3)
C4 C10 C14 C13 51.4(3)
C11 C10 C14 C13 -57.0(3)
C5 C13 C14 C10 -49.7(3)
C12 C13 C14 C10 58.1(2)
C6 C7 C15 C16 120.7(3)
C8 C7 C15 C16 -68.7(3)
Cr1 C7 C15 C16 12.5(4)
C6 C7 C15 C19 -135.2(3)
C8 C7 C15 C19 35.3(3)
Cr1 C7 C15 C19 116.6(3)
C7 C15 C16 C17 65.6(3)
C19 C15 C16 C17 -37.5(3)
C15 C16 C17 C18 1.6(3)
C9 C8 C18 C17 -121.2(4)
C7 C8 C18 C17 68.6(3)
Cr1 C8 C18 C17 -11.8(4)
C9 C8 C18 C19 134.8(3)
C7 C8 C18 C19 -35.4(3)
Cr1 C8 C18 C19 -115.8(3)
C16 C17 C18 C8 -68.0(3)
C16 C17 C18 C19 34.9(3)
C7 C15 C19 C18 -54.6(3)
C16 C15 C19 C18 58.1(3)
C8 C18 C19 C15 54.7(3)
C17 C18 C19 C15 -57.0(3)
